data_4037161
loop_
_publ_author_name
'Inman, Martyn'
'Carvalho, Catarina'
'Lewis, William'
'Moody, Christopher J.'

_publ_section_title
;
 Synthesis of the Reported Pyranonaphthoquinone Structure of the
 Indoleamine-2,3-dioxygenase Inhibitor Annulin B by Regioselective
 Diels-Alder Reaction.
;
_journal_issue 17
_journal_name_full 'The Journal of organic chemistry'
_journal_page_first 7924
_journal_page_last 7930
_journal_paper_doi 10.1021/acs.joc.6b01622
_journal_volume 81
_journal_year 2016
_chemical_formula_moiety 'C14 H13 Br O6'
_chemical_formula_sum 'C14 H13 Br O6'
_chemical_formula_weight 357.15
_space_group_crystal_system monoclinic
_space_group_IT_number 14
_space_group_name_Hall '-P 2ybc'
_space_group_name_H-M_alt 'P 1 21/c 1'
_atom_sites_solution_hydrogens geom
_atom_sites_solution_primary iterative
_atom_sites_solution_secondary difmap
_audit_creation_date 2014-10-22
_audit_creation_method
;
Olex2 1.2
(compiled 2014.09.19 svn.r3010 for OlexSys, GUI svn.r4874)
;
_cell_angle_alpha 90
_cell_angle_beta 97.120(6)
_cell_angle_gamma 90
_cell_formula_units_Z 4
_cell_length_a 13.4784(9)
_cell_length_b 10.3443(7)
_cell_length_c 10.4700(7)
_cell_measurement_reflns_used 6110
_cell_measurement_temperature 120(2)
_cell_measurement_theta_max 72.8100
_cell_measurement_theta_min 3.2850
_cell_volume 1448.52(17)
_computing_cell_refinement
;
CrysAlisPro, Agilent Technologies,
Version 1.171.37.34 (release 22-05-2014 CrysAlis171 .NET)
(compiled May 22 2014,16:03:01)
;
_computing_data_collection
;
CrysAlisPro, Agilent Technologies,
Version 1.171.37.34 (release 22-05-2014 CrysAlis171 .NET)
(compiled May 22 2014,16:03:01)
;
_computing_data_reduction
;
CrysAlisPro, Agilent Technologies,
Version 1.171.37.34 (release 22-05-2014 CrysAlis171 .NET)
(compiled May 22 2014,16:03:01)
;
_computing_molecular_graphics 'Olex2 (Dolomanov et al., 2009)'
_computing_publication_material 'Olex2 (Dolomanov et al., 2009)'
_computing_structure_refinement 'ShelXL (Sheldrick, 2008)'
_computing_structure_solution 'olex2.solve (Bourhis et al., 2013)'
_diffrn_ambient_environment N~2~
_diffrn_ambient_temperature 120(2)
_diffrn_crystal_treatment 'flash frozen in gaseous N2'
_diffrn_detector 'CCD area detector'
_diffrn_detector_area_resol_mean 10.3271
_diffrn_detector_type 'Agilent Diffraction Atlas detector'
_diffrn_measured_fraction_theta_full 1.000
_diffrn_measured_fraction_theta_max 0.980
_diffrn_measurement_details
;
#__ type_ start__ end____ width___ exp.time_
  1 omega   -9.00   27.00   2.0000    2.0000
omega____ theta____ kappa____ phi______ frames
    -      -38.5000   37.0000  -90.0000 18

#__ type_ start__ end____ width___ exp.time_
  2 omega  -43.00   21.00   2.0000    2.0000
omega____ theta____ kappa____ phi______ frames
    -      -38.5000   37.0000 -120.0000 32

#__ type_ start__ end____ width___ exp.time_
  3 omega  -48.00   30.00   2.0000    2.0000
omega____ theta____ kappa____ phi______ frames
    -      -38.5000   37.0000 -180.0000 39

#__ type_ start__ end____ width___ exp.time_
  4 omega   20.00   96.00   2.0000    2.0000
omega____ theta____ kappa____ phi______ frames
    -       42.7573   57.0000 -150.0000 38

#__ type_ start__ end____ width___ exp.time_
  5 omega   26.00  106.00   2.0000    2.0000
omega____ theta____ kappa____ phi______ frames
    -       42.7573   57.0000  120.0000 40

#__ type_ start__ end____ width___ exp.time_
  6 omega   26.00   96.00   2.0000    4.0000
omega____ theta____ kappa____ phi______ frames
    -      104.5000  -94.0000   30.0000 35

#__ type_ start__ end____ width___ exp.time_
  7 omega   33.00   77.00   2.0000    4.0000
omega____ theta____ kappa____ phi______ frames
    -      104.5000  -30.0000  -90.0000 22

#__ type_ start__ end____ width___ exp.time_
  8 omega   43.00   97.00   2.0000    4.0000
omega____ theta____ kappa____ phi______ frames
    -      104.5000  -45.0000    0.0000 27

#__ type_ start__ end____ width___ exp.time_
  9 omega   41.00   79.00   2.0000    4.0000
omega____ theta____ kappa____ phi______ frames
    -      104.5000  -30.0000   30.0000 19

#__ type_ start__ end____ width___ exp.time_
 10 omega   64.00  110.00   2.0000    4.0000
omega____ theta____ kappa____ phi______ frames
    -      104.5000 -110.0000  120.0000 23

#__ type_ start__ end____ width___ exp.time_
 11 omega   26.00  116.00   2.0000    4.0000
omega____ theta____ kappa____ phi______ frames
    -      104.5000  -15.0000 -180.0000 45

#__ type_ start__ end____ width___ exp.time_
 12 omega  142.00  170.00   2.0000    4.0000
omega____ theta____ kappa____ phi______ frames
    -      104.5000   45.0000    0.0000 14

#__ type_ start__ end____ width___ exp.time_
 13 omega   53.00   81.00   2.0000    4.0000
omega____ theta____ kappa____ phi______ frames
    -      104.5000 -125.0000  -30.0000 14

#__ type_ start__ end____ width___ exp.time_
 14 omega   95.00  121.00   2.0000    4.0000
omega____ theta____ kappa____ phi______ frames
    -      104.5000 -125.0000  -30.0000 13

#__ type_ start__ end____ width___ exp.time_
 15 omega  102.00  136.00   2.0000    4.0000
omega____ theta____ kappa____ phi______ frames
    -      104.5000   45.0000    0.0000 17

#__ type_ start__ end____ width___ exp.time_
 16 omega   40.00  108.00   2.0000    4.0000
omega____ theta____ kappa____ phi______ frames
    -      104.5000  -94.0000 -180.0000 34

#__ type_ start__ end____ width___ exp.time_
 17 omega   41.00   89.00   2.0000    4.0000
omega____ theta____ kappa____ phi______ frames
    -      104.5000  -45.0000  150.0000 24

#__ type_ start__ end____ width___ exp.time_
 18 omega   33.00   75.00   2.0000    4.0000
omega____ theta____ kappa____ phi______ frames
    -      104.5000  -94.0000  150.0000 21

#__ type_ start__ end____ width___ exp.time_
 19 omega   40.00  132.00   2.0000    4.0000
omega____ theta____ kappa____ phi______ frames
    -      104.5000  -77.0000 -120.0000 46

#__ type_ start__ end____ width___ exp.time_
 20 omega   27.00  133.00   2.0000    4.0000
omega____ theta____ kappa____ phi______ frames
    -      104.5000  -15.0000   60.0000 53

#__ type_ start__ end____ width___ exp.time_
 21 omega   18.00  110.00   2.0000    2.0000
omega____ theta____ kappa____ phi______ frames
    -       42.7573   57.0000   30.0000 46

#__ type_ start__ end____ width___ exp.time_
 22 omega   18.00  110.00   2.0000    2.0000
omega____ theta____ kappa____ phi______ frames
    -       42.7573   57.0000  -60.0000 46
;
_diffrn_measurement_device '\k-geometry diffractometer'
_diffrn_measurement_device_type 'GV1000, Atlas'
_diffrn_measurement_method '\w scans'
_diffrn_measurement_specimen_support 'MiTeGen micromount'
_diffrn_orient_matrix_UB_11 0.0039692000
_diffrn_orient_matrix_UB_12 -0.1421920000
_diffrn_orient_matrix_UB_13 -0.0423654000
_diffrn_orient_matrix_UB_21 0.0895279000
_diffrn_orient_matrix_UB_22 0.0312772000
_diffrn_orient_matrix_UB_23 -0.0728776000
_diffrn_orient_matrix_UB_31 0.0724024000
_diffrn_orient_matrix_UB_32 -0.0316655000
_diffrn_orient_matrix_UB_33 0.1219053000
_diffrn_radiation_collimation 'focusing mirrors'
_diffrn_radiation_monochromator mirror
_diffrn_radiation_probe x-ray
_diffrn_radiation_type CuK\a
_diffrn_radiation_wavelength 1.54184
_diffrn_reflns_av_R_equivalents 0.0609
_diffrn_reflns_av_unetI/netI 0.0353
_diffrn_reflns_Laue_measured_fraction_full 1.000
_diffrn_reflns_Laue_measured_fraction_max 0.980
_diffrn_reflns_limit_h_max 16
_diffrn_reflns_limit_h_min -14
_diffrn_reflns_limit_k_max 12
_diffrn_reflns_limit_k_min -12
_diffrn_reflns_limit_l_max 13
_diffrn_reflns_limit_l_min -9
_diffrn_reflns_number 11581
_diffrn_reflns_point_group_measured_fraction_full 1.000
_diffrn_reflns_point_group_measured_fraction_max 0.980
_diffrn_reflns_theta_full 67.684
_diffrn_reflns_theta_max 74.665
_diffrn_reflns_theta_min 3.304
_diffrn_source 'microfocus sealed tube'
_diffrn_source_target Cu
_diffrn_source_type 'Agilent Diffraction microfocus tube'
_exptl_absorpt_coefficient_mu 4.112
_exptl_absorpt_correction_T_max 0.808
_exptl_absorpt_correction_T_min 0.262
_exptl_absorpt_correction_type gaussian
_exptl_absorpt_process_details
;
CrysAlisPro, Agilent Technologies,
Version 1.171.37.34 (release 22-05-2014 CrysAlis171 .NET)
(compiled May 22 2014,16:03:01)
Numerical absorption correction based on gaussian integration over
			a multifaceted crystal model
Empirical absorption correction using spherical harmonics,
 implemented in SCALE3 ABSPACK scaling algorithm.
;
_exptl_crystal_colour 'clear yellow'
_exptl_crystal_colour_lustre clear
_exptl_crystal_colour_primary yellow
_exptl_crystal_density_diffrn 1.638
_exptl_crystal_description plate
_exptl_crystal_F_000 720
_exptl_crystal_size_max 0.5102
_exptl_crystal_size_mid 0.3088
_exptl_crystal_size_min 0.0552
_refine_diff_density_max 0.446
_refine_diff_density_min -0.869
_refine_diff_density_rms 0.079
_refine_ls_extinction_method none
_refine_ls_goodness_of_fit_ref 1.098
_refine_ls_hydrogen_treatment constr
_refine_ls_matrix_type full
_refine_ls_number_parameters 194
_refine_ls_number_reflns 2901
_refine_ls_number_restraints 0
_refine_ls_restrained_S_all 1.098
_refine_ls_R_factor_all 0.0478
_refine_ls_R_factor_gt 0.0441
_refine_ls_shift/su_max 0.001
_refine_ls_shift/su_mean 0.000
_refine_ls_structure_factor_coef Fsqd
_refine_ls_weighting_details 'w=1/[\s^2^(Fo^2^)+(0.0453P)^2^+2.2492P] where P=(Fo^2^+2Fc^2^)/3'
_refine_ls_weighting_scheme calc
_refine_ls_wR_factor_gt 0.1112
_refine_ls_wR_factor_ref 0.1136
_reflns_Friedel_coverage 0.000
_reflns_number_gt 2628
_reflns_number_total 2901
_reflns_threshold_expression 'I > 2\s(I)'
_cod_data_source_file jo6b01622_si_003.cif
_cod_data_source_block micjmm
_cod_database_code 4037161
_nottingham_internal_coll_name MICJMM
_nottingham_internal_coll_number 13872
_nottingham_internal_coll_client MI/CJM
_nottingham_internal_coll_type custom
_nottingham_internal_coll_frame_method 'omega scans'
_nottingham_internal_coll_frame_time '2.0000, 4.0000'
_nottingham_internal_coll_frame_width 2.0000
_nottingham_internal_coll_user pczwl
_nottingham_internal_coll_date 22/10/2014
_nottingham_internal_coll_location NOTTS
_nottingham_internal_process_date 22/10/2014
_nottingham_internal_process_user pczwl
_nottingham_internal_solution_date 22/4/2014
_nottingham_internal_solution_user pczwl
_nottingham_internal_refinement_date 22/4/2014
_nottingham_internal_refinement_user pczwl
_nottingham_internal_validation_date 22/4/2014
_nottingham_internal_validation_user pczwl
_nottingham_internal_archive_date 22/4/2014
_chemical_oxdiff_formula 'C14 H13 Br O6'
_chemical_oxdiff_usercomment 'MICJMM #13872 GVA-357 IN FOMBLIN FILM ON A MICROMOUNT FOR MI/CJM'
_shelx_space_group_comment
;
The symmetry employed for this shelxl refinement is uniquely defined
by the following loop, which should always be used as a source of
symmetry information in preference to the above space-group names.
They are only intended as comments.
;
_reflns_odcompleteness_completeness 99.93
_reflns_odcompleteness_iscentric 1
_reflns_odcompleteness_theta 66.97
_olex2_refinement_description
;
1. Fixed Uiso
 At 1.2 times of:
  All C(H) groups
 At 1.5 times of:
  All C(H,H,H) groups
2.a Aromatic/amide H refined with riding coordinates:
 C7(H7)
2.b Idealised Me refined as rotating group:
 C10(H10A,H10B,H10C), C11(H11A,H11B,H11C), C12(H12A,H12B,H12C), C13(H13A,H13B,
 H13C)
;
_shelx_shelxl_version_number 2014/7
_nottingham_internal_coll_instrument 'GVA, PL13110002'
_olex2_exptl_crystal_mounting_method 'in fomblin film on a micromount'
_olex2_submission_special_instructions 'No special instructions were received'

loop_
_space_group_symop_operation_xyz
'x, y, z'
'-x, y+1/2, -z+1/2'
'-x, -y, -z'
'x, -y-1/2, z-1/2'

loop_
_atom_site_label
_atom_site_type_symbol
_atom_site_fract_x
_atom_site_fract_y
_atom_site_fract_z
_atom_site_U_iso_or_equiv
_atom_site_adp_type
_atom_site_occupancy
_atom_site_site_symmetry_order
_atom_site_calc_flag
_atom_site_refinement_flags_posn
Br1 Br 0.62449(3) 0.29062(4) 0.47792(4) 0.04314(15) Uani 1 1 d .
O1 O 0.89192(15) 0.6070(2) 0.8654(2) 0.0253(4) Uani 1 1 d .
C1' C 0.8240(2) 0.5412(3) 0.7836(3) 0.0242(6) Uani 1 1 d .
O2 O 0.86057(17) 0.4202(2) 1.0344(2) 0.0310(5) Uani 1 1 d .
C2 C 0.8589(2) 0.6498(3) 0.9836(3) 0.0230(6) Uani 1 1 d .
O3 O 0.81648(16) 0.5644(2) 1.1784(2) 0.0284(5) Uani 1 1 d .
C3 C 0.7573(2) 0.7184(3) 0.9544(3) 0.0249(6) Uani 1 1 d .
O4 O 0.74300(17) 0.8214(2) 1.0030(2) 0.0301(5) Uani 1 1 d .
C4 C 0.6762(2) 0.6490(3) 0.8641(3) 0.0257(6) Uani 1 1 d .
C4' C 0.7241(2) 0.5519(3) 0.7794(3) 0.0246(6) Uani 1 1 d .
C5 C 0.6591(2) 0.4725(3) 0.6856(3) 0.0297(7) Uani 1 1 d .
O5 O 0.56867(17) 0.4748(3) 0.6787(3) 0.0398(6) Uani 1 1 d .
O6 O 0.96446(16) 0.4536(2) 0.6995(2) 0.0321(5) Uani 1 1 d .
C6 C 0.7101(2) 0.3868(3) 0.5990(3) 0.0292(7) Uani 1 1 d .
C7 C 0.8088(2) 0.3769(3) 0.6036(3) 0.0289(7) Uani 1 1 d .
H7 H 0.8370 0.3187 0.5478 0.035 Uiso 1 1 calc R
C8 C 0.8741(2) 0.4560(3) 0.6949(3) 0.0248(6) Uani 1 1 d .
C9 C 0.8465(2) 0.5290(3) 1.0671(3) 0.0259(6) Uani 1 1 d .
C10 C 0.8035(3) 0.4590(3) 1.2666(4) 0.0367(8) Uani 1 1 d .
H10A H 0.7840 0.4940 1.3468 0.055 Uiso 1 1 calc GR
H10B H 0.8665 0.4114 1.2852 0.055 Uiso 1 1 calc GR
H10C H 0.7512 0.4005 1.2272 0.055 Uiso 1 1 calc GR
C11 C 0.9399(2) 0.7389(3) 1.0480(3) 0.0272(6) Uani 1 1 d .
H11A H 0.9451 0.8155 0.9941 0.041 Uiso 1 1 calc GR
H11B H 1.0041 0.6931 1.0590 0.041 Uiso 1 1 calc GR
H11C H 0.9228 0.7656 1.1323 0.041 Uiso 1 1 calc GR
C12 C 0.6167(2) 0.7520(3) 0.7802(3) 0.0325(7) Uani 1 1 d .
H12A H 0.6614 0.7970 0.7280 0.049 Uiso 1 1 calc GR
H12B H 0.5880 0.8145 0.8358 0.049 Uiso 1 1 calc GR
H12C H 0.5628 0.7101 0.7236 0.049 Uiso 1 1 calc GR
C13 C 0.6073(2) 0.5813(3) 0.9509(4) 0.0328(7) Uani 1 1 d .
H13A H 0.5819 0.6452 1.0080 0.049 Uiso 1 1 calc GR
H13B H 0.6452 0.5148 1.0027 0.049 Uiso 1 1 calc GR
H13C H 0.5510 0.5411 0.8971 0.049 Uiso 1 1 calc GR

loop_
_atom_site_aniso_label
_atom_site_aniso_U_11
_atom_site_aniso_U_22
_atom_site_aniso_U_33
_atom_site_aniso_U_23
_atom_site_aniso_U_13
_atom_site_aniso_U_12
Br1 0.0368(2) 0.0418(2) 0.0494(3) -0.01138(17) -0.00014(17) -0.00861(15)
O1 0.0222(10) 0.0293(11) 0.0259(11) -0.0035(9) 0.0089(8) -0.0021(8)
C1' 0.0244(14) 0.0244(14) 0.0249(15) 0.0014(12) 0.0073(12) -0.0012(11)
O2 0.0333(12) 0.0252(11) 0.0359(13) -0.0011(9) 0.0103(10) 0.0038(9)
C2 0.0224(14) 0.0235(14) 0.0254(15) -0.0020(12) 0.0122(11) 0.0013(11)
O3 0.0317(11) 0.0281(11) 0.0279(11) 0.0022(9) 0.0137(9) 0.0025(9)
C3 0.0251(14) 0.0275(15) 0.0243(14) 0.0057(12) 0.0118(12) 0.0016(12)
O4 0.0322(11) 0.0264(11) 0.0334(12) -0.0019(9) 0.0110(10) 0.0061(9)
C4 0.0222(14) 0.0268(15) 0.0298(16) 0.0017(12) 0.0099(12) 0.0016(11)
C4' 0.0240(14) 0.0241(14) 0.0272(15) 0.0040(12) 0.0094(12) -0.0007(11)
C5 0.0264(16) 0.0272(15) 0.0357(18) 0.0029(13) 0.0043(13) -0.0029(12)
O5 0.0255(12) 0.0459(15) 0.0485(15) -0.0070(12) 0.0063(11) -0.0064(10)
O6 0.0255(11) 0.0360(12) 0.0362(13) -0.0055(10) 0.0092(10) 0.0035(9)
C6 0.0325(16) 0.0228(15) 0.0323(17) 0.0017(12) 0.0037(13) -0.0038(12)
C7 0.0327(16) 0.0235(14) 0.0309(17) -0.0018(12) 0.0059(13) 0.0008(12)
C8 0.0244(14) 0.0246(14) 0.0267(15) 0.0030(12) 0.0087(12) 0.0015(11)
C9 0.0191(13) 0.0268(15) 0.0325(17) 0.0043(13) 0.0059(12) 0.0009(11)
C10 0.047(2) 0.0328(17) 0.0333(18) 0.0059(14) 0.0186(16) -0.0005(15)
C11 0.0272(15) 0.0267(15) 0.0293(16) -0.0014(12) 0.0106(13) -0.0024(12)
C12 0.0267(15) 0.0349(17) 0.0365(18) 0.0030(14) 0.0055(13) 0.0054(13)
C13 0.0255(15) 0.0364(18) 0.0389(18) 0.0025(15) 0.0138(14) -0.0027(13)

loop_
_atom_type_symbol
_atom_type_description
_atom_type_scat_dispersion_real
_atom_type_scat_dispersion_imag
_atom_type_scat_source
C C 0.0181 0.0091 'International Tables Vol C Tables 4.2.6.8 and 6.1.1.4'
H H 0.0000 0.0000 'International Tables Vol C Tables 4.2.6.8 and 6.1.1.4'
O O 0.0492 0.0322 'International Tables Vol C Tables 4.2.6.8 and 6.1.1.4'
Br Br -0.6763 1.2805 'International Tables Vol C Tables 4.2.6.8 and 6.1.1.4'

loop_
_exptl_crystal_face_index_h
_exptl_crystal_face_index_k
_exptl_crystal_face_index_l
_exptl_crystal_face_perp_dist
_exptl_oxdiff_crystal_face_indexfrac_h
_exptl_oxdiff_crystal_face_indexfrac_k
_exptl_oxdiff_crystal_face_indexfrac_l
_exptl_oxdiff_crystal_face_x
_exptl_oxdiff_crystal_face_y
_exptl_oxdiff_crystal_face_z
1 5 4 0.1364 1.0054 5.0079 4.0025 -0.8777 -0.0450 0.4021
-1 6 3 0.1553 -0.9961 6.0102 3.0011 -0.9857 -0.1199 0.1034
5 -2 5 0.2024 5.0048 -2.0037 5.0072 0.0926 0.0205 1.0362
3 -6 0 0.1979 2.9988 -6.0101 0.0028 0.8664 0.0803 0.4078
0 -6 -3 0.1705 -0.0049 -6.0094 -3.0006 0.9816 0.0303 -0.1759
-2 -4 -5 0.1628 -2.0060 -4.0064 -5.0044 0.7737 0.0598 -0.6284
1 0 0 0.0466 1.0010 -0.0009 -0.0004 0.0041 0.0896 0.0725
-1 0 0 0.0086 -1.0010 0.0009 0.0004 -0.0041 -0.0896 -0.0725
-3 -2 6 0.2228 -3.0031 -1.9959 6.0123 0.0172 -0.7695 0.5787
7 1 -4 0.1541 7.0069 0.9924 -4.0102 0.0566 0.9506 -0.0130
2 4 5 0.1378 2.0060 4.0064 5.0044 -0.7737 -0.0598 0.6284
7 4 2 0.1014 7.0104 4.0000 1.9974 -0.6256 0.6072 0.6244
0 5 -4 0.2342 0.0026 5.0036 -4.0099 -0.5416 0.4490 -0.6471
-5 -5 1 0.1778 -5.0084 -5.0011 1.0073 0.6486 -0.6782 -0.0815
7 -4 0 0.1369 7.0043 -4.0112 -0.0003 0.5982 0.5016 0.6341
6 -4 -4 0.1338 6.0024 -4.0129 -4.0063 0.7642 0.7038 0.0733
5 -4 -5 0.1519 5.0012 -4.0126 -5.0074 0.8026 0.6872 -0.1213
-5 4 4 0.1065 -5.0014 4.0120 4.0058 -0.7600 -0.6142 -0.0008

loop_
_geom_angle_atom_site_label_1
_geom_angle_atom_site_label_2
_geom_angle_atom_site_label_3
_geom_angle
C1' O1 C2 116.2(2)
O1 C1' C8 111.4(2)
C4' C1' O1 125.0(3)
C4' C1' C8 123.6(3)
O1 C2 C3 109.5(2)
O1 C2 C9 107.8(2)
O1 C2 C11 106.7(2)
C3 C2 C9 109.2(2)
C11 C2 C3 112.4(2)
C11 C2 C9 111.2(3)
C9 O3 C10 115.1(2)
O4 C3 C2 120.6(3)
O4 C3 C4 122.3(3)
C4 C3 C2 117.2(2)
C3 C4 C4' 110.1(2)
C3 C4 C12 108.0(3)
C3 C4 C13 106.5(3)
C4' C4 C12 110.5(3)
C4' C4 C13 111.7(3)
C12 C4 C13 109.9(3)
C1' C4' C4 121.7(3)
C1' C4' C5 118.9(3)
C5 C4' C4 119.3(3)
C4' C5 C6 116.9(3)
O5 C5 C4' 122.4(3)
O5 C5 C6 120.7(3)
C5 C6 Br1 115.5(2)
C7 C6 Br1 120.6(3)
C7 C6 C5 123.9(3)
C6 C7 H7 120.1
C6 C7 C8 119.8(3)
C8 C7 H7 120.1
O6 C8 C1' 121.0(3)
O6 C8 C7 122.2(3)
C7 C8 C1' 116.9(3)
O2 C9 C2 124.4(3)
O2 C9 O3 125.7(3)
O3 C9 C2 109.8(2)
O3 C10 H10A 109.5
O3 C10 H10B 109.5
O3 C10 H10C 109.5
H10A C10 H10B 109.5
H10A C10 H10C 109.5
H10B C10 H10C 109.5
C2 C11 H11A 109.5
C2 C11 H11B 109.5
C2 C11 H11C 109.5
H11A C11 H11B 109.5
H11A C11 H11C 109.5
H11B C11 H11C 109.5
C4 C12 H12A 109.5
C4 C12 H12B 109.5
C4 C12 H12C 109.5
H12A C12 H12B 109.5
H12A C12 H12C 109.5
H12B C12 H12C 109.5
C4 C13 H13A 109.5
C4 C13 H13B 109.5
C4 C13 H13C 109.5
H13A C13 H13B 109.5
H13A C13 H13C 109.5
H13B C13 H13C 109.5

loop_
_geom_bond_atom_site_label_1
_geom_bond_atom_site_label_2
_geom_bond_distance
Br1 C6 1.889(3)
O1 C1' 1.357(4)
O1 C2 1.436(4)
C1' C4' 1.346(4)
C1' C8 1.500(4)
O2 C9 1.198(4)
C2 C3 1.539(4)
C2 C9 1.545(4)
C2 C11 1.521(4)
O3 C9 1.332(4)
O3 C10 1.453(4)
C3 O4 1.207(4)
C3 C4 1.532(4)
C4 C4' 1.535(4)
C4 C12 1.541(4)
C4 C13 1.545(4)
C4' C5 1.481(4)
C5 O5 1.212(4)
C5 C6 1.495(5)
O6 C8 1.213(4)
C6 C7 1.329(5)
C7 H7 0.9500
C7 C8 1.466(4)
C10 H10A 0.9800
C10 H10B 0.9800
C10 H10C 0.9800
C11 H11A 0.9800
C11 H11B 0.9800
C11 H11C 0.9800
C12 H12A 0.9800
C12 H12B 0.9800
C12 H12C 0.9800
C13 H13A 0.9800
C13 H13B 0.9800
C13 H13C 0.9800

loop_
_geom_torsion_atom_site_label_1
_geom_torsion_atom_site_label_2
_geom_torsion_atom_site_label_3
_geom_torsion_atom_site_label_4
_geom_torsion
Br1 C6 C7 C8 177.7(2)
O1 C1' C4' C4 4.0(5)
O1 C1' C4' C5 -179.3(3)
O1 C1' C8 O6 -1.5(4)
O1 C1' C8 C7 178.5(3)
O1 C2 C3 O4 -132.5(3)
O1 C2 C3 C4 48.6(3)
O1 C2 C9 O2 -1.4(4)
O1 C2 C9 O3 179.6(2)
C1' O1 C2 C3 -48.9(3)
C1' O1 C2 C9 69.8(3)
C1' O1 C2 C11 -170.7(2)
C1' C4' C5 O5 178.1(3)
C1' C4' C5 C6 -1.2(4)
C2 O1 C1' C4' 25.0(4)
C2 O1 C1' C8 -156.3(2)
C2 C3 C4 C4' -22.6(3)
C2 C3 C4 C12 -143.3(3)
C2 C3 C4 C13 98.7(3)
C3 C2 C9 O2 117.4(3)
C3 C2 C9 O3 -61.5(3)
C3 C4 C4' C1' -4.1(4)
C3 C4 C4' C5 179.3(3)
O4 C3 C4 C4' 158.6(3)
O4 C3 C4 C12 37.9(4)
O4 C3 C4 C13 -80.1(3)
C4 C4' C5 O5 -5.1(5)
C4 C4' C5 C6 175.6(3)
C4' C1' C8 O6 177.2(3)
C4' C1' C8 C7 -2.8(4)
C4' C5 C6 Br1 -178.5(2)
C4' C5 C6 C7 1.2(5)
C5 C6 C7 C8 -2.0(5)
O5 C5 C6 Br1 2.2(4)
O5 C5 C6 C7 -178.2(3)
C6 C7 C8 C1' 2.6(4)
C6 C7 C8 O6 -177.4(3)
C8 C1' C4' C4 -174.5(3)
C8 C1' C4' C5 2.2(5)
C9 C2 C3 O4 109.7(3)
C9 C2 C3 C4 -69.2(3)
C10 O3 C9 O2 2.0(5)
C10 O3 C9 C2 -179.1(3)
C11 C2 C3 O4 -14.2(4)
C11 C2 C3 C4 166.9(3)
C11 C2 C9 O2 -118.0(3)
C11 C2 C9 O3 63.0(3)
C12 C4 C4' C1' 115.2(3)
C12 C4 C4' C5 -61.5(4)
C13 C4 C4' C1' -122.2(3)
C13 C4 C4' C5 61.1(4)
